data_4506067
loop_
_publ_author_name
'Aaker\"oy, Christer B.'
'Panikkattu, Sheelu V.'
'DeHaven, Baillie'
'Desper, John'

_publ_section_title
;
 Establishing Supramolecular Control over Solid-State Architectures: A
 Simple Mix and Match Strategy
;
_journal_issue 5
_journal_name_full 'Crystal Growth &amp; Design'
_journal_page_first 2579
_journal_paper_doi 10.1021/cg300180b
_journal_volume 12
_journal_year 2012
_chemical_formula_moiety
;
(C11 H9 N3 O) (C6 H10 O4)
;
_chemical_formula_sum 'C17 H19 N3 O5'
_chemical_formula_weight 345.35
_chemical_name_systematic
;
SVP-4N-AA (4-pyridyl)-CONH-(2-pyridyl), HOOC-(CH2)4-COOH
;
_space_group_IT_number 14
_symmetry_cell_setting monoclinic
_symmetry_space_group_name_Hall '-P 2ybc'
_symmetry_space_group_name_H-M 'P 1 21/c 1'
_atom_sites_solution_hydrogens geom
_atom_sites_solution_primary direct
_atom_sites_solution_secondary difmap
_audit_creation_method SHELXL-97
_cell_angle_alpha 90.00
_cell_angle_beta 105.384(4)
_cell_angle_gamma 90.00
_cell_formula_units_Z 4
_cell_length_a 11.9508(11)
_cell_length_b 19.8752(19)
_cell_length_c 7.3996(8)
_cell_measurement_reflns_used 9903
_cell_measurement_temperature 296(2)
_cell_measurement_theta_max 32.69
_cell_measurement_theta_min 2.71
_cell_volume 1694.6(3)
_computing_cell_refinement 'Bruker SAINT'
_computing_data_collection 'Bruker APEX2'
_computing_data_reduction 'Bruker SAINT'
_computing_molecular_graphics 'Bruker SHELXTL'
_computing_publication_material 'Bruker SHELXTL'
_computing_structure_refinement 'SHELXL-97 (Sheldrick, 1997)'
_computing_structure_solution 'SHELXS-97 (Sheldrick, 1990)'
_diffrn_ambient_temperature 296(2)
_diffrn_measured_fraction_theta_full 0.998
_diffrn_measured_fraction_theta_max 0.998
_diffrn_measurement_device_type 'Bruker APEX-II CCD'
_diffrn_measurement_method '\f and \w scans'
_diffrn_radiation_monochromator graphite
_diffrn_radiation_source 'fine-focus sealed tube'
_diffrn_radiation_type MoK\a
_diffrn_radiation_wavelength 0.71073
_diffrn_reflns_av_R_equivalents 0.0465
_diffrn_reflns_av_sigmaI/netI 0.0382
_diffrn_reflns_limit_h_max 17
_diffrn_reflns_limit_h_min -18
_diffrn_reflns_limit_k_max 30
_diffrn_reflns_limit_k_min -29
_diffrn_reflns_limit_l_max 11
_diffrn_reflns_limit_l_min -10
_diffrn_reflns_number 29113
_diffrn_reflns_theta_full 33.13
_diffrn_reflns_theta_max 33.13
_diffrn_reflns_theta_min 1.77
_diffrn_standards_number 0
_exptl_absorpt_coefficient_mu 0.101
_exptl_absorpt_correction_type none
_exptl_crystal_colour colourless
_exptl_crystal_density_diffrn 1.354
_exptl_crystal_density_method 'not measured'
_exptl_crystal_description prism
_exptl_crystal_F_000 728
_exptl_crystal_size_max 0.26
_exptl_crystal_size_mid 0.20
_exptl_crystal_size_min 0.14
_refine_diff_density_max 0.325
_refine_diff_density_min -0.253
_refine_diff_density_rms 0.043
_refine_ls_extinction_method none
_refine_ls_goodness_of_fit_ref 1.016
_refine_ls_hydrogen_treatment mixed
_refine_ls_matrix_type full
_refine_ls_number_parameters 238
_refine_ls_number_reflns 6437
_refine_ls_number_restraints 0
_refine_ls_restrained_S_all 1.016
_refine_ls_R_factor_all 0.0931
_refine_ls_R_factor_gt 0.0511
_refine_ls_shift/su_max 0.000
_refine_ls_shift/su_mean 0.000
_refine_ls_structure_factor_coef Fsqd
_refine_ls_weighting_details 'calc w=1/[\s^2^(Fo^2^)+(0.0750P)^2^+0.3000P] where P=(Fo^2^+2Fc^2^)/3'
_refine_ls_weighting_scheme calc
_refine_ls_wR_factor_gt 0.1364
_refine_ls_wR_factor_ref 0.1626
_reflns_number_gt 3940
_reflns_number_total 6437
_reflns_threshold_expression >2sigma(I)
_cod_data_source_file cg300180b_si_001.cif
_cod_data_source_block sp0909m
_cod_depositor_comments
;
The following automatic conversions were performed:

'_symmetry_cell_setting' value 'Monoclinic' changed to 'monoclinic'
according to /home/saulius/struct/CIF-dictionaries/cif_core.dic
dictionary named 'cif_core.dic' version 2.4.1 from 2010-06-29.

Automatic conversion script
Id: cif_fix_values 1715 2011-07-08 13:25:40Z adriana 
;
_cod_original_sg_symbol_H-M P2(1)/c
_cod_database_code 4506067

loop_
_symmetry_equiv_pos_as_xyz
'x, y, z'
'-x, y+1/2, -z+1/2'
'-x, -y, -z'
'x, -y-1/2, z-1/2'

loop_
_atom_site_label
_atom_site_type_symbol
_atom_site_fract_x
_atom_site_fract_y
_atom_site_fract_z
_atom_site_U_iso_or_equiv
_atom_site_adp_type
_atom_site_occupancy
_atom_site_symmetry_multiplicity
_atom_site_calc_flag
_atom_site_refinement_flags
N11 N -0.04059(10) 0.15810(6) 0.33708(19) 0.0509(3) Uani 1 1 d .
C12 C 0.04835(12) 0.11715(7) 0.4082(2) 0.0490(3) Uani 1 1 d .
H12 H 0.0340 0.0770 0.4624 0.059 Uiso 1 1 calc R
C13 C 0.16044(11) 0.13143(6) 0.4054(2) 0.0443(3) Uani 1 1 d .
H13 H 0.2199 0.1010 0.4539 0.053 Uiso 1 1 calc R
C14 C 0.18368(10) 0.19191(6) 0.32910(18) 0.0359(3) Uani 1 1 d .
C15 C 0.09192(10) 0.23529(7) 0.2565(2) 0.0432(3) Uani 1 1 d .
H15 H 0.1040 0.2765 0.2051 0.052 Uiso 1 1 calc R
C16 C -0.01830(11) 0.21568(7) 0.2624(2) 0.0517(4) Uani 1 1 d .
H16 H -0.0800 0.2444 0.2112 0.062 Uiso 1 1 calc R
C17 C 0.30600(10) 0.20425(6) 0.3213(2) 0.0400(3) Uani 1 1 d .
N17 N 0.33958(8) 0.26988(5) 0.31919(17) 0.0380(2) Uani 1 1 d .
H17 H 0.2953(15) 0.3012(8) 0.340(2) 0.055(5) Uiso 1 1 d .
O17 O 0.36896(9) 0.15695(5) 0.3173(2) 0.0726(4) Uani 1 1 d .
N21 N 0.47138(9) 0.35646(5) 0.36831(16) 0.0387(2) Uani 1 1 d .
C22 C 0.45121(10) 0.29191(6) 0.31947(17) 0.0337(2) Uani 1 1 d .
C23 C 0.53435(11) 0.25153(6) 0.2731(2) 0.0405(3) Uani 1 1 d .
H23 H 0.5186 0.2068 0.2383 0.049 Uiso 1 1 calc R
C24 C 0.64096(12) 0.27960(7) 0.2800(2) 0.0485(3) Uani 1 1 d .
H24 H 0.6980 0.2537 0.2491 0.058 Uiso 1 1 calc R
C25 C 0.66310(12) 0.34557(7) 0.3324(2) 0.0516(4) Uani 1 1 d .
H25 H 0.7349 0.3649 0.3388 0.062 Uiso 1 1 calc R
C26 C 0.57584(11) 0.38219(7) 0.3753(2) 0.0460(3) Uani 1 1 d .
H26 H 0.5902 0.4269 0.4107 0.055 Uiso 1 1 calc R
C31 C -0.27977(10) 0.06908(6) 0.4116(2) 0.0416(3) Uani 1 1 d .
O31 O -0.26062(9) 0.12431(6) 0.3263(2) 0.0688(4) Uani 1 1 d .
H31 H -0.178(2) 0.1311(12) 0.338(3) 0.103(8) Uiso 1 1 d .
O32 O -0.20333(9) 0.03183(6) 0.4881(2) 0.0717(4) Uani 1 1 d .
C32 C -0.40592(10) 0.05981(7) 0.3968(2) 0.0443(3) Uani 1 1 d .
H32A H -0.4468 0.0552 0.2654 0.053 Uiso 1 1 calc R
H32B H -0.4345 0.1003 0.4428 0.053 Uiso 1 1 calc R
C33 C -0.43605(10) 0.00018(6) 0.5018(2) 0.0403(3) Uani 1 1 d .
H33A H -0.3894 0.0016 0.6308 0.048 Uiso 1 1 calc R
H33B H -0.4176 -0.0410 0.4458 0.048 Uiso 1 1 calc R
C41 C 0.23055(10) 0.43457(6) 0.4408(2) 0.0405(3) Uani 1 1 d .
O41 O 0.33877(8) 0.45283(5) 0.45730(17) 0.0524(3) Uani 1 1 d .
H41 H 0.3800(18) 0.4163(10) 0.425(3) 0.078(6) Uiso 1 1 d .
O42 O 0.19348(8) 0.37949(5) 0.38523(18) 0.0570(3) Uani 1 1 d .
C42 C 0.16005(11) 0.48835(7) 0.4999(2) 0.0457(3) Uani 1 1 d .
H42A H 0.1697 0.5298 0.4367 0.055 Uiso 1 1 calc R
H42B H 0.1906 0.4958 0.6335 0.055 Uiso 1 1 calc R
C43 C 0.03192(11) 0.47325(6) 0.4598(2) 0.0426(3) Uani 1 1 d .
H43A H 0.0215 0.4299 0.5133 0.051 Uiso 1 1 calc R
H43B H -0.0012 0.4705 0.3253 0.051 Uiso 1 1 calc R

loop_
_atom_site_aniso_label
_atom_site_aniso_U_11
_atom_site_aniso_U_22
_atom_site_aniso_U_33
_atom_site_aniso_U_23
_atom_site_aniso_U_13
_atom_site_aniso_U_12
N11 0.0391(6) 0.0485(6) 0.0690(8) 0.0017(6) 0.0215(5) -0.0106(5)
C12 0.0485(7) 0.0395(6) 0.0624(9) 0.0039(6) 0.0205(6) -0.0110(5)
C13 0.0410(6) 0.0318(6) 0.0604(9) 0.0037(5) 0.0139(6) -0.0018(5)
C14 0.0312(5) 0.0307(5) 0.0473(7) -0.0023(5) 0.0132(5) -0.0028(4)
C15 0.0332(6) 0.0370(6) 0.0615(9) 0.0088(5) 0.0159(5) -0.0015(4)
C16 0.0307(6) 0.0497(7) 0.0764(10) 0.0093(7) 0.0171(6) -0.0009(5)
C17 0.0312(5) 0.0317(5) 0.0582(8) 0.0007(5) 0.0137(5) 0.0001(4)
N17 0.0290(4) 0.0305(4) 0.0574(7) -0.0010(4) 0.0164(4) 0.0007(4)
O17 0.0440(5) 0.0323(5) 0.1498(13) 0.0031(6) 0.0401(7) 0.0050(4)
N21 0.0341(5) 0.0317(5) 0.0541(7) -0.0007(4) 0.0182(4) -0.0010(4)
C22 0.0298(5) 0.0312(5) 0.0418(6) 0.0017(4) 0.0126(4) 0.0001(4)
C23 0.0376(6) 0.0344(6) 0.0539(8) -0.0023(5) 0.0198(5) 0.0019(4)
C24 0.0375(6) 0.0470(7) 0.0685(10) -0.0001(6) 0.0272(6) 0.0049(5)
C25 0.0361(6) 0.0490(7) 0.0753(10) -0.0021(7) 0.0246(6) -0.0061(5)
C26 0.0402(6) 0.0368(6) 0.0659(9) -0.0047(6) 0.0225(6) -0.0078(5)
C31 0.0310(5) 0.0381(6) 0.0580(8) 0.0058(5) 0.0158(5) -0.0017(4)
O31 0.0385(5) 0.0538(6) 0.1193(11) 0.0359(6) 0.0299(6) 0.0011(4)
O32 0.0322(5) 0.0635(7) 0.1187(11) 0.0387(7) 0.0185(6) 0.0047(4)
C32 0.0275(5) 0.0446(7) 0.0625(9) 0.0125(6) 0.0151(5) 0.0008(5)
C33 0.0270(5) 0.0380(6) 0.0576(8) 0.0061(5) 0.0142(5) -0.0010(4)
C41 0.0339(6) 0.0355(6) 0.0539(8) -0.0036(5) 0.0151(5) 0.0027(4)
O41 0.0363(5) 0.0362(5) 0.0908(8) -0.0085(5) 0.0274(5) 0.0000(4)
O42 0.0389(5) 0.0413(5) 0.0935(9) -0.0218(5) 0.0224(5) -0.0020(4)
C42 0.0369(6) 0.0363(6) 0.0668(9) -0.0106(6) 0.0192(6) 0.0026(5)
C43 0.0351(6) 0.0388(6) 0.0557(8) -0.0076(5) 0.0152(5) 0.0036(5)

loop_
_atom_type_symbol
_atom_type_description
_atom_type_scat_dispersion_real
_atom_type_scat_dispersion_imag
_atom_type_scat_source
C C 0.0033 0.0016 'International Tables Vol C Tables 4.2.6.8 and 6.1.1.4'
H H 0.0000 0.0000 'International Tables Vol C Tables 4.2.6.8 and 6.1.1.4'
N N 0.0061 0.0033 'International Tables Vol C Tables 4.2.6.8 and 6.1.1.4'
O O 0.0106 0.0060 'International Tables Vol C Tables 4.2.6.8 and 6.1.1.4'

loop_
_geom_angle_atom_site_label_1
_geom_angle_atom_site_label_2
_geom_angle_atom_site_label_3
_geom_angle
_geom_angle_site_symmetry_1
_geom_angle_site_symmetry_3
C16 N11 C12 117.65(11) . .
N11 C12 C13 123.13(12) . .
N11 C12 H12 118.4 . .
C13 C12 H12 118.4 . .
C12 C13 C14 119.10(12) . .
C12 C13 H13 120.4 . .
C14 C13 H13 120.4 . .
C15 C14 C13 118.26(11) . .
C15 C14 C17 124.24(11) . .
C13 C14 C17 117.41(11) . .
C16 C15 C14 118.28(12) . .
C16 C15 H15 120.9 . .
C14 C15 H15 120.9 . .
N11 C16 C15 123.56(13) . .
N11 C16 H16 118.2 . .
C15 C16 H16 118.2 . .
O17 C17 N17 123.74(12) . .
O17 C17 C14 119.56(11) . .
N17 C17 C14 116.70(10) . .
C17 N17 C22 125.45(10) . .
C17 N17 H17 119.6(12) . .
C22 N17 H17 113.9(12) . .
C22 N21 C26 118.46(11) . .
N21 C22 C23 122.11(11) . .
N21 C22 N17 113.75(10) . .
C23 C22 N17 124.13(11) . .
C24 C23 C22 118.12(12) . .
C24 C23 H23 120.9 . .
C22 C23 H23 120.9 . .
C25 C24 C23 120.24(12) . .
C25 C24 H24 119.9 . .
C23 C24 H24 119.9 . .
C24 C25 C26 117.98(12) . .
C24 C25 H25 121.0 . .
C26 C25 H25 121.0 . .
N21 C26 C25 123.08(12) . .
N21 C26 H26 118.5 . .
C25 C26 H26 118.5 . .
O32 C31 O31 122.39(12) . .
O32 C31 C32 125.99(12) . .
O31 C31 C32 111.61(11) . .
C31 O31 H31 111.9(14) . .
C31 C32 C33 115.62(10) . .
C31 C32 H32A 108.4 . .
C33 C32 H32A 108.4 . .
C31 C32 H32B 108.4 . .
C33 C32 H32B 108.4 . .
H32A C32 H32B 107.4 . .
C32 C33 C33 111.70(13) . 3_456
C32 C33 H33A 109.3 . .
C33 C33 H33A 109.3 3_456 .
C32 C33 H33B 109.3 . .
C33 C33 H33B 109.3 3_456 .
H33A C33 H33B 107.9 . .
O42 C41 O41 122.83(11) . .
O42 C41 C42 124.14(11) . .
O41 C41 C42 113.02(11) . .
C41 O41 H41 109.3(12) . .
C41 C42 C43 114.87(11) . .
C41 C42 H42A 108.6 . .
C43 C42 H42A 108.6 . .
C41 C42 H42B 108.6 . .
C43 C42 H42B 108.6 . .
H42A C42 H42B 107.5 . .
C42 C43 C43 111.84(13) . 3_566
C42 C43 H43A 109.2 . .
C43 C43 H43A 109.2 3_566 .
C42 C43 H43B 109.2 . .
C43 C43 H43B 109.2 3_566 .
H43A C43 H43B 107.9 . .

loop_
_geom_bond_atom_site_label_1
_geom_bond_atom_site_label_2
_geom_bond_distance
_geom_bond_site_symmetry_2
N11 C16 1.3283(18) .
N11 C12 1.3313(19) .
C12 C13 1.3749(18) .
C12 H12 0.9300 .
C13 C14 1.3869(17) .
C13 H13 0.9300 .
C14 C15 1.3864(17) .
C14 C17 1.4984(16) .
C15 C16 1.3854(17) .
C15 H15 0.9300 .
C16 H16 0.9300 .
C17 O17 1.2093(15) .
C17 N17 1.3660(15) .
N17 C22 1.4036(14) .
N17 H17 0.856(18) .
N21 C22 1.3373(15) .
N21 C26 1.3374(16) .
C22 C23 1.3892(16) .
C23 C24 1.3793(18) .
C23 H23 0.9300 .
C24 C25 1.373(2) .
C24 H24 0.9300 .
C25 C26 1.3757(19) .
C25 H25 0.9300 .
C26 H26 0.9300 .
C31 O32 1.1954(16) .
C31 O31 1.3161(15) .
C31 C32 1.4938(16) .
O31 H31 0.98(2) .
C32 C33 1.5119(17) .
C32 H32A 0.9700 .
C32 H32B 0.9700 .
C33 C33 1.522(2) 3_456
C33 H33A 0.9700 .
C33 H33B 0.9700 .
C41 O42 1.2113(15) .
C41 O41 1.3175(15) .
C41 C42 1.4965(17) .
O41 H41 0.94(2) .
C42 C43 1.5105(18) .
C42 H42A 0.9700 .
C42 H42B 0.9700 .
C43 C43 1.519(2) 3_566
C43 H43A 0.9700 .
C43 H43B 0.9700 .

loop_
_geom_hbond_atom_site_label_D
_geom_hbond_atom_site_label_H
_geom_hbond_atom_site_label_A
_geom_hbond_distance_DH
_geom_hbond_distance_HA
_geom_hbond_distance_DA
_geom_hbond_angle_DHA
N17 H17 O42 0.856(18) 2.058(18) 2.9131(14) 177.4(17)
O31 H31 N11 0.98(2) 1.73(3) 2.6945(15) 169(2)
O41 H41 N21 0.94(2) 1.74(2) 2.6772(14) 172.3(19)

loop_
_geom_torsion_atom_site_label_1
_geom_torsion_atom_site_label_2
_geom_torsion_atom_site_label_3
_geom_torsion_atom_site_label_4
_geom_torsion
_geom_torsion_site_symmetry_4
C16 N11 C12 C13 -0.9(2) .
N11 C12 C13 C14 1.6(2) .
C12 C13 C14 C15 -0.8(2) .
C12 C13 C14 C17 -177.47(13) .
C13 C14 C15 C16 -0.6(2) .
C17 C14 C15 C16 175.89(14) .
C12 N11 C16 C15 -0.6(2) .
C14 C15 C16 N11 1.3(2) .
C15 C14 C17 O17 -151.12(16) .
C13 C14 C17 O17 25.4(2) .
C15 C14 C17 N17 28.9(2) .
C13 C14 C17 N17 -154.62(13) .
O17 C17 N17 C22 -2.6(2) .
C14 C17 N17 C22 177.39(12) .
C26 N21 C22 C23 -1.11(19) .
C26 N21 C22 N17 179.16(12) .
C17 N17 C22 N21 -162.66(13) .
C17 N17 C22 C23 17.6(2) .
N21 C22 C23 C24 0.6(2) .
N17 C22 C23 C24 -179.72(13) .
C22 C23 C24 C25 0.3(2) .
C23 C24 C25 C26 -0.6(2) .
C22 N21 C26 C25 0.8(2) .
C24 C25 C26 N21 0.1(2) .
O32 C31 C32 C33 4.8(2) .
O31 C31 C32 C33 -175.98(13) .
C31 C32 C33 C33 173.05(15) 3_456
O42 C41 C42 C43 -8.4(2) .
O41 C41 C42 C43 172.34(13) .
C41 C42 C43 C43 174.49(15) 3_566
